data_4103798
loop_
_publ_author_name
'Thibault Cantat'
'Th\'er\`ese Arliguie'
'Anne No\"el'
'Pierre Thu\'ery'
'Michel Ephritikhine'
'Pascal Le Floch'
'Nicolas M\'ezailles'

_publ_contact_author_address
;
      CEA/Saclay, SCM (CNRS URA 331)
      B\^at. 125
      91191 Gif-sur-Yvette
      France
;
_publ_contact_author_email ephri@drecam.cea.fr
_publ_contact_author_fax '33 (0) 1 69 08 66 40'
_publ_contact_author_name 'M. Ephritikhine'
_publ_contact_author_phone '33 (0) 1 69 08 64 36'
_publ_section_title
;
 The U=C Double Bond: Synthesis and Study of Uranium Nucleophilic Carbene
 Complexes
;
_journal_name_full 'Journal of the American Chemical Society'
_journal_page_first 963
_journal_page_last 972
_journal_paper_doi 10.1021/ja807282s
_journal_volume 131
_journal_year 2009
_chemical_formula_sum 'C104 H104 Li2 O2 P6 S6 U'
_chemical_formula_weight 2015.96
_space_group_IT_number 61
_symmetry_cell_setting orthorhombic
_symmetry_space_group_name_Hall '-P 2ac 2ab'
_symmetry_space_group_name_H-M 'P b c a'
_atom_sites_solution_hydrogens geom
_atom_sites_solution_primary direct
_atom_sites_solution_secondary difmap
_audit_creation_method SHELXL-97
_cell_angle_alpha 90.00
_cell_angle_beta 90.00
_cell_angle_gamma 90.00
_cell_formula_units_Z 8
_cell_length_a 29.658(2)
_cell_length_b 21.8217(11)
_cell_length_c 29.9635(15)
_cell_measurement_reflns_used 291978
_cell_measurement_temperature 100(2)
_cell_measurement_theta_max 25.68
_cell_measurement_theta_min 2.96
_cell_volume 19392.0(19)
_computing_cell_refinement 'HKL2000 (Otwinowski & Minor, 1997)'
_computing_data_collection 'COLLECT (Hooft, 1998)'
_computing_data_reduction 'HKL2000 (Otwinowski & Minor, 1997)'
_computing_molecular_graphics 'SHELXTL (Sheldrick, 1999)'
_computing_publication_material 'SHELXTL (Sheldrick, 1999); PLATON (Spek, 2003)'
_computing_structure_refinement 'SHELXL-97 (Sheldrick, 1997)'
_computing_structure_solution 'SHELXS-97 (Sheldrick, 1997)'
_diffrn_ambient_temperature 100(2)
_diffrn_measured_fraction_theta_full 0.993
_diffrn_measured_fraction_theta_max 0.993
_diffrn_measurement_device_type 'Nonius Kappa-CCD area-detector diffractometer'
_diffrn_measurement_method 'one \f and five \w scans with 2\% steps'
_diffrn_radiation_monochromator graphite
_diffrn_radiation_source 'fine-focus sealed tube'
_diffrn_radiation_type MoK\a
_diffrn_radiation_wavelength 0.71073
_diffrn_reflns_av_R_equivalents 0.0598
_diffrn_reflns_av_sigmaI/netI 0.0872
_diffrn_reflns_limit_h_max 36
_diffrn_reflns_limit_h_min -36
_diffrn_reflns_limit_k_max 26
_diffrn_reflns_limit_k_min -26
_diffrn_reflns_limit_l_max 36
_diffrn_reflns_limit_l_min -36
_diffrn_reflns_number 291978
_diffrn_reflns_theta_full 25.68
_diffrn_reflns_theta_max 25.68
_diffrn_reflns_theta_min 2.96
_diffrn_standards_decay_% 0
_diffrn_standards_interval_time 0
_diffrn_standards_number 0
_exptl_absorpt_coefficient_mu 1.951
_exptl_absorpt_correction_T_max 0.791
_exptl_absorpt_correction_T_min 0.545
_exptl_absorpt_correction_type multi-scan
_exptl_absorpt_process_details 'SCALEPACK (Otwinowski & Minor, 1997)'
_exptl_crystal_colour 'translucent light yellow'
_exptl_crystal_density_diffrn 1.381
_exptl_crystal_density_method 'not measured'
_exptl_crystal_description irregular
_exptl_crystal_F_000 8224
_exptl_crystal_size_max 0.19
_exptl_crystal_size_mid 0.15
_exptl_crystal_size_min 0.12
_refine_diff_density_max 3.258
_refine_diff_density_min -2.447
_refine_diff_density_rms 0.161
_refine_ls_extinction_method none
_refine_ls_goodness_of_fit_ref 1.096
_refine_ls_hydrogen_treatment constr
_refine_ls_matrix_type full
_refine_ls_number_parameters 1097
_refine_ls_number_reflns 18300
_refine_ls_number_restraints 14
_refine_ls_restrained_S_all 1.096
_refine_ls_R_factor_all 0.1290
_refine_ls_R_factor_gt 0.0889
_refine_ls_shift/su_max 0.002
_refine_ls_shift/su_mean 0.000
_refine_ls_structure_factor_coef Fsqd
_refine_ls_weighting_details 'calc w=1/[\s^2^(Fo^2^)+(0.0630P)^2^+38.6880P] where P=(Fo^2^+2Fc^2^)/3'
_refine_ls_weighting_scheme calc
_refine_ls_wR_factor_gt 0.2145
_refine_ls_wR_factor_ref 0.2266
_reflns_number_gt 12201
_reflns_number_total 18300
_reflns_threshold_expression >2sigma(I)
_cod_data_source_file ja807282s_si_001_1.cif
_cod_data_source_block 6.3toluene
_cod_database_code 4103798

loop_
_symmetry_equiv_pos_as_xyz
'x, y, z'
'-x+1/2, -y, z+1/2'
'-x, y+1/2, -z+1/2'
'x+1/2, -y+1/2, -z'
'-x, -y, -z'
'x-1/2, y, -z-1/2'
'x, -y-1/2, z-1/2'
'-x-1/2, y-1/2, z'

loop_
_atom_site_label
_atom_site_type_symbol
_atom_site_fract_x
_atom_site_fract_y
_atom_site_fract_z
_atom_site_U_iso_or_equiv
_atom_site_adp_type
_atom_site_occupancy
_atom_site_symmetry_multiplicity
_atom_site_calc_flag
_atom_site_refinement_flags
U U 0.377315(13) 0.634268(18) 0.272020(14) 0.03037(13) Uani 1 1 d .
Li1 Li 0.3766(7) 0.4794(9) 0.3031(7) 0.040(5) Uani 1 1 d .
Li2 Li 0.3744(7) 0.7884(9) 0.2381(8) 0.047(5) Uani 1 1 d .
S1A S 0.36064(10) 0.55836(13) 0.35742(10) 0.0353(7) Uani 1 1 d .
S2A S 0.44586(10) 0.74135(13) 0.26186(10) 0.0354(7) Uani 1 1 d .
P1A P 0.41595(10) 0.60590(14) 0.37702(10) 0.0348(7) Uani 1 1 d .
P2A P 0.45362(10) 0.72252(13) 0.32801(10) 0.0320(7) Uani 1 1 d .
C1A C 0.4241(4) 0.6579(5) 0.3370(4) 0.030(2) Uani 1 1 d .
C2A C 0.4635(4) 0.5539(5) 0.3878(4) 0.034(3) Uani 1 1 d .
C3A C 0.4592(4) 0.5043(5) 0.4167(4) 0.041(3) Uani 1 1 d .
H3A H 0.4317 0.4965 0.4306 0.050 Uiso 1 1 calc R
C4A C 0.4962(5) 0.4666(6) 0.4246(5) 0.060(4) Uani 1 1 d .
H4A H 0.4933 0.4345 0.4448 0.072 Uiso 1 1 calc R
C5A C 0.5380(5) 0.4757(6) 0.4029(5) 0.057(4) Uani 1 1 d .
H5A H 0.5626 0.4505 0.4086 0.068 Uiso 1 1 calc R
C6A C 0.5405(4) 0.5232(6) 0.3730(5) 0.050(4) Uani 1 1 d .
H6A H 0.5675 0.5297 0.3579 0.060 Uiso 1 1 calc R
C7A C 0.5041(4) 0.5626(6) 0.3642(4) 0.042(3) Uani 1 1 d .
H7A H 0.5067 0.5937 0.3431 0.050 Uiso 1 1 calc R
C8A C 0.4047(4) 0.6346(5) 0.4331(4) 0.041(3) Uani 1 1 d .
C9A C 0.4405(5) 0.6475(6) 0.4623(4) 0.050(3) Uani 1 1 d .
H9A H 0.4699 0.6374 0.4543 0.060 Uiso 1 1 calc R
C10A C 0.4321(5) 0.6759(7) 0.5039(5) 0.063(4) Uani 1 1 d .
H10A H 0.4555 0.6847 0.5235 0.076 Uiso 1 1 calc R
C11A C 0.3876(6) 0.6902(8) 0.5145(5) 0.067(5) Uani 1 1 d .
H11A H 0.3816 0.7104 0.5412 0.081 Uiso 1 1 calc R
C12A C 0.3522(6) 0.6755(8) 0.4869(6) 0.074(5) Uani 1 1 d .
H12A H 0.3227 0.6846 0.4948 0.088 Uiso 1 1 calc R
C13A C 0.3618(5) 0.6470(5) 0.4472(4) 0.043(3) Uani 1 1 d .
H13A H 0.3379 0.6355 0.4289 0.051 Uiso 1 1 calc R
C14A C 0.4356(4) 0.7879(5) 0.3625(4) 0.036(3) Uani 1 1 d .
C15A C 0.3994(4) 0.7816(5) 0.3890(4) 0.039(3) Uani 1 1 d .
H15A H 0.3842 0.7443 0.3897 0.046 Uiso 1 1 calc R
C16A C 0.3842(4) 0.8294(6) 0.4154(4) 0.042(3) Uani 1 1 d .
H16A H 0.3582 0.8248 0.4325 0.051 Uiso 1 1 calc R
C17A C 0.4079(4) 0.8845(6) 0.4163(5) 0.051(3) Uani 1 1 d .
H17A H 0.3988 0.9165 0.4347 0.061 Uiso 1 1 calc R
C18A C 0.4457(4) 0.8907(5) 0.3890(4) 0.040(3) Uani 1 1 d .
H18A H 0.4617 0.9274 0.3887 0.048 Uiso 1 1 calc R
C19A C 0.4596(4) 0.8421(6) 0.3622(4) 0.044(3) Uani 1 1 d .
H19A H 0.4849 0.8460 0.3442 0.053 Uiso 1 1 calc R
C20A C 0.5146(4) 0.7206(5) 0.3379(4) 0.033(3) Uani 1 1 d .
C21A C 0.5287(4) 0.7181(6) 0.3843(5) 0.049(3) Uani 1 1 d .
H21A H 0.5076 0.7204 0.4072 0.058 Uiso 1 1 calc R
C22A C 0.5750(5) 0.7120(6) 0.3939(5) 0.052(4) Uani 1 1 d .
H22A H 0.5848 0.7092 0.4233 0.062 Uiso 1 1 calc R
C23A C 0.6064(5) 0.7102(6) 0.3588(5) 0.049(3) Uani 1 1 d .
H23A H 0.6368 0.7093 0.3662 0.059 Uiso 1 1 calc R
C24A C 0.5948(5) 0.7097(6) 0.3134(5) 0.060(4) Uani 1 1 d .
H24A H 0.6155 0.7051 0.2904 0.073 Uiso 1 1 calc R
C25A C 0.5460(4) 0.7173(5) 0.3066(4) 0.039(3) Uani 1 1 d .
H25A H 0.5362 0.7202 0.2772 0.047 Uiso 1 1 calc R
S1B S 0.44608(10) 0.52717(13) 0.27409(10) 0.0351(6) Uani 1 1 d .
S2B S 0.34894(10) 0.70766(13) 0.18833(10) 0.0362(7) Uani 1 1 d .
P1B P 0.45018(9) 0.54927(13) 0.20904(10) 0.0305(6) Uani 1 1 d .
P2B P 0.39899(10) 0.65679(13) 0.16173(10) 0.0325(7) Uani 1 1 d .
C1B C 0.4168(3) 0.6100(5) 0.2027(4) 0.029(2) Uani 1 1 d .
C2B C 0.4371(4) 0.4842(5) 0.1727(4) 0.035(3) Uani 1 1 d .
C3B C 0.4214(4) 0.4292(5) 0.1902(5) 0.042(3) Uani 1 1 d .
H3B H 0.4176 0.4241 0.2207 0.050 Uiso 1 1 calc R
C4B C 0.4113(4) 0.3813(6) 0.1600(5) 0.048(3) Uani 1 1 d .
H4B H 0.4000 0.3445 0.1709 0.057 Uiso 1 1 calc R
C5B C 0.4178(4) 0.3879(6) 0.1154(5) 0.052(3) Uani 1 1 d .
H5B H 0.4104 0.3559 0.0962 0.062 Uiso 1 1 calc R
C6B C 0.4351(5) 0.4411(6) 0.0985(4) 0.049(3) Uani 1 1 d .
H6B H 0.4403 0.4447 0.0681 0.059 Uiso 1 1 calc R
C7B C 0.4447(4) 0.4897(5) 0.1265(4) 0.036(3) Uani 1 1 d .
H7B H 0.4563 0.5259 0.1149 0.043 Uiso 1 1 calc R
C8B C 0.5121(4) 0.5617(5) 0.1986(4) 0.034(3) Uani 1 1 d .
C9B C 0.5292(4) 0.6188(6) 0.2050(4) 0.048(3) Uani 1 1 d .
H9B H 0.5106 0.6506 0.2146 0.057 Uiso 1 1 calc R
C10B C 0.5753(4) 0.6293(6) 0.1968(4) 0.050(3) Uani 1 1 d .
H10B H 0.5880 0.6674 0.2026 0.060 Uiso 1 1 calc R
C11B C 0.6017(4) 0.5820(6) 0.1799(5) 0.051(3) Uani 1 1 d .
H11B H 0.6313 0.5894 0.1712 0.061 Uiso 1 1 calc R
C12B C 0.5838(4) 0.5251(7) 0.1762(5) 0.051(3) Uani 1 1 d .
H12B H 0.6019 0.4923 0.1676 0.061 Uiso 1 1 calc R
C13B C 0.5381(4) 0.5160(7) 0.1853(5) 0.056(4) Uani 1 1 d .
H13B H 0.5257 0.4772 0.1818 0.067 Uiso 1 1 calc R
C14B C 0.4421(4) 0.7070(6) 0.1373(4) 0.045(3) Uani 1 1 d .
C15B C 0.4799(4) 0.6798(6) 0.1180(4) 0.044(3) Uani 1 1 d .
H15B H 0.4823 0.6373 0.1171 0.053 Uiso 1 1 calc R
C16B C 0.5140(4) 0.7163(6) 0.0999(4) 0.046(3) Uani 1 1 d .
H16B H 0.5393 0.6983 0.0870 0.055 Uiso 1 1 calc R
C17B C 0.5101(4) 0.7774(6) 0.1012(4) 0.046(3) Uani 1 1 d .
H17B H 0.5333 0.8017 0.0900 0.055 Uiso 1 1 calc R
C18B C 0.4713(5) 0.8053(5) 0.1194(4) 0.048(3) Uani 1 1 d .
H18B H 0.4684 0.8477 0.1192 0.057 Uiso 1 1 calc R
C19B C 0.4379(4) 0.7695(6) 0.1372(4) 0.045(3) Uani 1 1 d .
H19B H 0.4124 0.7877 0.1494 0.054 Uiso 1 1 calc R
C20B C 0.3745(4) 0.6171(5) 0.1151(4) 0.038(3) Uani 1 1 d .
C21B C 0.3802(4) 0.6367(6) 0.0693(4) 0.047(3) Uani 1 1 d .
H21B H 0.3981 0.6705 0.0628 0.056 Uiso 1 1 calc R
C22B C 0.3593(5) 0.6055(8) 0.0354(5) 0.066(4) Uani 1 1 d .
H22B H 0.3620 0.6199 0.0063 0.079 Uiso 1 1 calc R
C23B C 0.3347(5) 0.5544(8) 0.0432(5) 0.064(4) Uani 1 1 d .
H23B H 0.3206 0.5346 0.0195 0.077 Uiso 1 1 calc R
C24B C 0.3301(4) 0.5306(7) 0.0871(4) 0.051(3) Uani 1 1 d .
H24B H 0.3137 0.4950 0.0924 0.062 Uiso 1 1 calc R
C25B C 0.3511(4) 0.5625(6) 0.1223(4) 0.045(3) Uani 1 1 d .
H25B H 0.3493 0.5468 0.1511 0.054 Uiso 1 1 calc R
S1C S 0.32810(9) 0.51605(12) 0.24419(10) 0.0328(6) Uani 1 1 d .
S2C S 0.33382(9) 0.75336(13) 0.30405(10) 0.0344(6) Uani 1 1 d .
P1C P 0.27352(10) 0.56556(13) 0.26444(10) 0.0327(7) Uani 1 1 d .
P2C P 0.27688(10) 0.70564(13) 0.29165(11) 0.0346(7) Uani 1 1 d .
C1C C 0.2937(4) 0.6353(5) 0.2771(4) 0.036(3) Uani 1 1 d .
C2C C 0.2448(4) 0.5246(5) 0.3093(4) 0.040(3) Uani 1 1 d .
C3C C 0.2236(4) 0.4690(6) 0.3016(5) 0.050(3) Uani 1 1 d .
H3C H 0.2241 0.4517 0.2733 0.060 Uiso 1 1 calc R
C4C C 0.2016(5) 0.4393(6) 0.3361(6) 0.063(4) Uani 1 1 d .
H4C H 0.1873 0.4022 0.3303 0.076 Uiso 1 1 calc R
C5C C 0.2001(4) 0.4626(6) 0.3787(5) 0.053(4) Uani 1 1 d .
H5C H 0.1853 0.4416 0.4013 0.063 Uiso 1 1 calc R
C6C C 0.2217(4) 0.5195(6) 0.3874(5) 0.050(3) Uani 1 1 d .
H6C H 0.2205 0.5364 0.4159 0.060 Uiso 1 1 calc R
C7C C 0.2445(4) 0.5500(6) 0.3534(4) 0.042(3) Uani 1 1 d .
H7C H 0.2595 0.5866 0.3592 0.050 Uiso 1 1 calc R
C8C C 0.2317(4) 0.5613(5) 0.2202(4) 0.037(3) Uani 1 1 d .
C9C C 0.1862(4) 0.5758(5) 0.2288(5) 0.043(3) Uani 1 1 d .
H9C H 0.1772 0.5849 0.2578 0.052 Uiso 1 1 calc R
C10C C 0.1549(4) 0.5767(5) 0.1951(5) 0.047(3) Uani 1 1 d .
H10C H 0.1247 0.5836 0.2018 0.056 Uiso 1 1 calc R
C11C C 0.1675(4) 0.5678(6) 0.1531(5) 0.049(3) Uani 1 1 d .
H11C H 0.1464 0.5728 0.1303 0.059 Uiso 1 1 calc R
C12C C 0.2123(5) 0.5508(7) 0.1420(5) 0.064(4) Uani 1 1 d .
H12C H 0.2204 0.5409 0.1129 0.076 Uiso 1 1 calc R
C13C C 0.2437(4) 0.5496(6) 0.1768(4) 0.050(3) Uani 1 1 d .
H13C H 0.2737 0.5406 0.1703 0.060 Uiso 1 1 calc R
C14C C 0.2446(4) 0.7484(5) 0.2496(4) 0.039(3) Uani 1 1 d .
C15C C 0.2383(4) 0.7271(6) 0.2070(4) 0.043(3) Uani 1 1 d .
H15C H 0.2491 0.6884 0.1994 0.052 Uiso 1 1 calc R
C16C C 0.2163(4) 0.7618(6) 0.1748(5) 0.052(3) Uani 1 1 d .
H16C H 0.2122 0.7473 0.1459 0.062 Uiso 1 1 calc R
C17C C 0.2004(4) 0.8201(7) 0.1878(5) 0.053(4) Uani 1 1 d .
H17C H 0.1856 0.8446 0.1671 0.063 Uiso 1 1 calc R
C18C C 0.2063(5) 0.8410(7) 0.2296(5) 0.054(4) Uani 1 1 d .
H18C H 0.1958 0.8797 0.2375 0.065 Uiso 1 1 calc R
C19C C 0.2277(4) 0.8052(6) 0.2601(5) 0.046(3) Uani 1 1 d .
H19C H 0.2311 0.8197 0.2891 0.055 Uiso 1 1 calc R
C20C C 0.2412(4) 0.7116(5) 0.3411(4) 0.036(3) Uani 1 1 d .
C21C C 0.1964(4) 0.6996(5) 0.3393(4) 0.040(3) Uani 1 1 d .
H21C H 0.1832 0.6906 0.3119 0.048 Uiso 1 1 calc R
C22C C 0.1689(4) 0.7004(6) 0.3782(4) 0.046(3) Uani 1 1 d .
H22C H 0.1384 0.6912 0.3767 0.056 Uiso 1 1 calc R
C23C C 0.1889(5) 0.7154(6) 0.4184(5) 0.050(3) Uani 1 1 d .
H23C H 0.1714 0.7184 0.4440 0.060 Uiso 1 1 calc R
C24C C 0.2343(5) 0.7258(7) 0.4208(5) 0.055(4) Uani 1 1 d .
H24C H 0.2474 0.7322 0.4486 0.066 Uiso 1 1 calc R
C25C C 0.2610(4) 0.7271(6) 0.3836(4) 0.043(3) Uani 1 1 d .
H25C H 0.2913 0.7378 0.3857 0.052 Uiso 1 1 calc R
O1 O 0.3891(2) 0.3966(3) 0.3188(3) 0.041(2) Uani 1 1 d .
O2 O 0.3703(3) 0.8704(4) 0.2170(3) 0.053(2) Uani 1 1 d .
C1 C 0.3602(5) 0.3575(6) 0.3447(5) 0.051(3) Uani 1 1 d .
H1A H 0.3751 0.3456 0.3722 0.062 Uiso 1 1 calc R
H1B H 0.3529 0.3207 0.3280 0.062 Uiso 1 1 calc R
C2 C 0.3174(4) 0.3939(6) 0.3549(5) 0.054(4) Uani 1 1 d .
H2A H 0.3248 0.4285 0.3733 0.081 Uiso 1 1 calc R
H2B H 0.2963 0.3681 0.3704 0.081 Uiso 1 1 calc R
H2C H 0.3042 0.4079 0.3276 0.081 Uiso 1 1 calc R
C3 C 0.4350(4) 0.3719(6) 0.3167(5) 0.050(3) Uani 1 1 d .
H3D H 0.4459 0.3656 0.3469 0.060 Uiso 1 1 calc R
H3E H 0.4544 0.4018 0.3025 0.060 Uiso 1 1 calc R
C4 C 0.4381(5) 0.3132(6) 0.2920(5) 0.059(4) Uani 1 1 d .
H4D H 0.4301 0.2800 0.3114 0.088 Uiso 1 1 calc R
H4E H 0.4684 0.3076 0.2814 0.088 Uiso 1 1 calc R
H4F H 0.4178 0.3141 0.2670 0.088 Uiso 1 1 calc R
C5 C 0.3269(7) 0.8863(9) 0.1961(6) 0.104(7) Uani 1 1 d D
H5D H 0.3199 0.9283 0.2041 0.125 Uiso 1 1 calc R
H5E H 0.3039 0.8605 0.2093 0.125 Uiso 1 1 calc R
C6 C 0.3234(7) 0.8807(10) 0.1462(6) 0.107(7) Uani 1 1 d DU
H6D H 0.3430 0.9101 0.1323 0.160 Uiso 1 1 calc R
H6E H 0.2928 0.8883 0.1371 0.160 Uiso 1 1 calc R
H6F H 0.3320 0.8401 0.1372 0.160 Uiso 1 1 calc R
C7 C 0.3975(5) 0.9227(10) 0.2161(8) 0.110(7) Uani 1 1 d DU
H7D H 0.3870 0.9514 0.2386 0.132 Uiso 1 1 calc R
H7E H 0.3946 0.9424 0.1872 0.132 Uiso 1 1 calc R
C8 C 0.4465(5) 0.9085(7) 0.2246(5) 0.069(4) Uani 1 1 d D
H8A H 0.4488 0.8751 0.2453 0.104 Uiso 1 1 calc R
H8B H 0.4611 0.9440 0.2369 0.104 Uiso 1 1 calc R
H8C H 0.4608 0.8975 0.1970 0.104 Uiso 1 1 calc R
C9 C 0.2794(6) 0.3048(7) 0.0520(5) 0.060(4) Uani 1 1 d .
C10 C 0.2372(5) 0.2940(9) 0.0640(6) 0.077(5) Uani 1 1 d .
H10 H 0.2168 0.3262 0.0661 0.093 Uiso 1 1 calc R
C11 C 0.2240(6) 0.2373(10) 0.0731(8) 0.106(8) Uani 1 1 d .
H11 H 0.1942 0.2321 0.0820 0.127 Uiso 1 1 calc R
C12 C 0.2490(7) 0.1878(9) 0.0707(6) 0.080(5) Uani 1 1 d .
H12 H 0.2377 0.1494 0.0781 0.096 Uiso 1 1 calc R
C13 C 0.2932(8) 0.1960(8) 0.0564(6) 0.091(6) Uani 1 1 d .
H13 H 0.3122 0.1625 0.0529 0.109 Uiso 1 1 calc R
C14 C 0.3081(6) 0.2533(8) 0.0476(5) 0.070(4) Uani 1 1 d .
H14 H 0.3378 0.2590 0.0386 0.085 Uiso 1 1 calc R
C15 C 0.2968(6) 0.3689(8) 0.0422(6) 0.088(5) Uani 1 1 d .
H15D H 0.2897 0.3954 0.0668 0.132 Uiso 1 1 calc R
H15E H 0.2828 0.3842 0.0156 0.132 Uiso 1 1 calc R
H15F H 0.3289 0.3675 0.0382 0.132 Uiso 1 1 calc R
C16 C 0.3505(8) 0.4314(9) 0.4886(7) 0.090(6) Uani 1 1 d .
C17 C 0.3535(7) 0.3742(11) 0.4700(6) 0.087(6) Uani 1 1 d .
H17 H 0.3291 0.3601 0.4536 0.105 Uiso 1 1 calc R
C18 C 0.3903(7) 0.3362(11) 0.4741(7) 0.098(6) Uani 1 1 d .
H18 H 0.3898 0.2972 0.4617 0.118 Uiso 1 1 calc R
C19 C 0.4284(6) 0.3567(7) 0.4970(5) 0.066(4) Uani 1 1 d .
H19 H 0.4546 0.3333 0.4983 0.079 Uiso 1 1 calc R
C20 C 0.4255(7) 0.4135(8) 0.5177(6) 0.080(5) Uani 1 1 d .
H20 H 0.4500 0.4273 0.5343 0.096 Uiso 1 1 calc R
C21 C 0.3877(6) 0.4507(8) 0.5146(6) 0.072(5) Uani 1 1 d .
H21 H 0.3867 0.4880 0.5296 0.086 Uiso 1 1 calc R
C22 C 0.3113(8) 0.4739(11) 0.4849(8) 0.128(8) Uani 1 1 d .
H22D H 0.3059 0.4832 0.4540 0.193 Uiso 1 1 calc R
H22E H 0.3177 0.5110 0.5008 0.193 Uiso 1 1 calc R
H22F H 0.2851 0.4547 0.4974 0.193 Uiso 1 1 calc R
C23 C 0.5738(7) 0.9084(7) 0.5315(5) 0.074(5) Uani 1 1 d .
C24 C 0.5313(5) 0.9357(9) 0.5355(5) 0.073(5) Uani 1 1 d .
H24 H 0.5279 0.9727 0.5506 0.087 Uiso 1 1 calc R
C25 C 0.4935(7) 0.9064(10) 0.5164(6) 0.087(6) Uani 1 1 d .
H25 H 0.4654 0.9250 0.5189 0.104 Uiso 1 1 calc R
C26 C 0.4971(6) 0.8481(11) 0.4930(7) 0.092(7) Uani 1 1 d .
H26 H 0.4725 0.8275 0.4808 0.110 Uiso 1 1 calc R
C27 C 0.5382(7) 0.8278(9) 0.4909(6) 0.085(6) Uani 1 1 d .
H27 H 0.5420 0.7910 0.4756 0.102 Uiso 1 1 calc R
C28 C 0.5761(6) 0.8525(6) 0.5077(5) 0.061(4) Uani 1 1 d .
H28 H 0.6037 0.8329 0.5037 0.074 Uiso 1 1 calc R
C29 C 0.6119(7) 0.9393(7) 0.5531(6) 0.093(6) Uani 1 1 d .
H29A H 0.6325 0.9092 0.5646 0.139 Uiso 1 1 calc R
H29B H 0.6010 0.9643 0.5772 0.139 Uiso 1 1 calc R
H29C H 0.6272 0.9647 0.5318 0.139 Uiso 1 1 calc R

loop_
_atom_site_aniso_label
_atom_site_aniso_U_11
_atom_site_aniso_U_22
_atom_site_aniso_U_33
_atom_site_aniso_U_23
_atom_site_aniso_U_13
_atom_site_aniso_U_12
U 0.0305(2) 0.0253(2) 0.0353(2) -0.00115(19) 0.0015(2) -0.00064(19)
Li1 0.038(10) 0.039(11) 0.043(11) 0.000(9) -0.008(10) 0.001(9)
Li2 0.049(12) 0.022(9) 0.069(15) -0.005(9) 0.001(12) 0.006(9)
S1A 0.0367(15) 0.0340(15) 0.0351(16) 0.0017(13) 0.0004(13) -0.0054(13)
S2A 0.0348(15) 0.0341(15) 0.0374(17) 0.0000(13) -0.0003(13) -0.0034(13)
P1A 0.0356(16) 0.0311(16) 0.0378(17) 0.0000(14) 0.0012(14) -0.0007(13)
P2A 0.0306(15) 0.0300(15) 0.0354(16) 0.0006(13) -0.0012(13) -0.0009(12)
C1A 0.037(6) 0.024(5) 0.030(6) 0.001(5) 0.001(5) -0.005(5)
C2A 0.035(6) 0.024(6) 0.043(7) 0.000(5) -0.004(6) 0.001(5)
C3A 0.032(6) 0.041(7) 0.051(8) 0.001(6) 0.007(6) -0.007(6)
C4A 0.060(9) 0.049(8) 0.071(10) 0.027(8) -0.020(8) -0.002(7)
C5A 0.045(8) 0.051(8) 0.074(10) 0.013(8) 0.001(7) 0.019(7)
C6A 0.027(6) 0.036(7) 0.088(11) 0.001(7) 0.002(7) 0.006(6)
C7A 0.045(7) 0.045(7) 0.035(7) -0.013(6) 0.002(6) -0.005(6)
C8A 0.064(8) 0.034(6) 0.024(6) 0.005(5) 0.005(6) 0.007(6)
C9A 0.046(8) 0.068(9) 0.037(7) -0.010(7) 0.000(6) -0.006(7)
C10A 0.064(10) 0.067(10) 0.059(9) -0.016(8) -0.009(8) -0.008(8)
C11A 0.075(11) 0.078(11) 0.049(9) -0.024(8) 0.019(8) -0.022(9)
C12A 0.064(10) 0.080(12) 0.077(12) 0.013(10) 0.022(9) 0.013(9)
C13A 0.059(8) 0.038(7) 0.031(7) 0.000(5) 0.006(6) 0.003(6)
C14A 0.029(6) 0.033(6) 0.045(7) -0.004(5) -0.001(5) -0.001(5)
C15A 0.046(7) 0.038(7) 0.032(6) -0.007(5) 0.001(6) -0.005(6)
C16A 0.022(6) 0.051(8) 0.054(8) 0.000(6) 0.000(6) 0.009(6)
C17A 0.052(8) 0.044(8) 0.056(9) -0.002(7) 0.001(7) 0.013(6)
C18A 0.038(7) 0.033(6) 0.049(8) 0.001(6) 0.010(6) -0.008(5)
C19A 0.050(8) 0.040(7) 0.042(7) -0.004(6) 0.006(6) -0.005(6)
C20A 0.028(6) 0.029(6) 0.041(7) 0.002(5) -0.002(5) 0.004(5)
C21A 0.050(8) 0.042(7) 0.053(8) 0.007(6) -0.006(7) -0.029(6)
C22A 0.057(9) 0.050(8) 0.048(8) 0.008(7) -0.019(7) -0.010(7)
C23A 0.053(8) 0.034(7) 0.060(9) 0.002(6) -0.012(7) -0.006(6)
C24A 0.082(8) 0.040(6) 0.060(7) 0.003(6) -0.024(6) -0.020(6)
C25A 0.031(6) 0.032(6) 0.054(8) -0.006(6) -0.005(6) -0.006(5)
S1B 0.0351(15) 0.0328(15) 0.0373(16) 0.0042(13) 0.0025(14) 0.0030(12)
S2B 0.0363(16) 0.0321(15) 0.0403(17) 0.0020(13) 0.0015(14) 0.0068(12)
P1B 0.0287(15) 0.0247(14) 0.0381(16) -0.0032(13) 0.0043(13) 0.0001(12)
P2B 0.0343(16) 0.0289(15) 0.0342(16) -0.0006(13) 0.0049(14) 0.0002(13)
C1B 0.030(6) 0.020(5) 0.037(6) -0.006(5) -0.003(5) 0.004(4)
C2B 0.031(6) 0.033(6) 0.041(7) -0.002(5) 0.005(5) 0.002(5)
C3B 0.038(7) 0.033(6) 0.054(8) -0.002(6) -0.008(6) 0.002(5)
C4B 0.054(8) 0.036(7) 0.053(8) -0.005(6) -0.001(7) 0.004(6)
C5B 0.042(7) 0.053(8) 0.059(9) -0.010(7) -0.014(7) 0.004(6)
C6B 0.067(9) 0.040(7) 0.041(7) -0.004(6) 0.003(7) 0.013(7)
C7B 0.037(7) 0.024(6) 0.047(7) -0.008(5) 0.005(6) 0.001(5)
C8B 0.035(6) 0.023(6) 0.044(7) -0.002(5) 0.008(5) 0.003(5)
C9B 0.044(7) 0.051(8) 0.048(8) -0.007(6) 0.010(6) 0.002(6)
C10B 0.046(7) 0.052(8) 0.053(8) -0.016(7) 0.007(6) -0.011(7)
C11B 0.032(7) 0.058(9) 0.063(9) 0.006(7) -0.007(7) 0.002(6)
C12B 0.031(7) 0.058(9) 0.064(9) 0.000(7) 0.005(6) 0.010(6)
C13B 0.041(8) 0.054(8) 0.072(10) -0.005(8) -0.001(7) 0.003(7)
C14B 0.040(7) 0.053(8) 0.040(7) 0.014(6) 0.006(6) 0.004(6)
C15B 0.046(7) 0.047(7) 0.039(7) -0.003(6) 0.005(6) 0.004(6)
C16B 0.047(8) 0.051(8) 0.040(7) 0.008(6) 0.009(6) -0.004(6)
C17B 0.049(8) 0.046(8) 0.042(7) 0.006(6) 0.011(6) -0.005(6)
C18B 0.079(10) 0.022(6) 0.042(7) 0.001(5) -0.007(7) -0.011(6)
C19B 0.041(7) 0.048(8) 0.046(8) -0.004(6) 0.003(6) -0.006(6)
C20B 0.031(6) 0.033(6) 0.049(7) 0.011(5) -0.004(6) -0.002(5)
C21B 0.059(8) 0.059(8) 0.023(6) -0.006(6) 0.014(6) -0.003(7)
C22B 0.068(10) 0.085(12) 0.045(9) 0.001(8) 0.000(8) -0.003(9)
C23B 0.051(9) 0.082(11) 0.061(10) -0.028(9) -0.011(8) 0.003(8)
C24B 0.043(7) 0.061(9) 0.050(8) -0.015(7) 0.002(7) -0.009(7)
C25B 0.037(7) 0.050(8) 0.048(8) -0.015(6) 0.020(6) -0.005(6)
S1C 0.0304(14) 0.0254(14) 0.0426(16) -0.0042(12) 0.0002(13) 0.0001(12)
S2C 0.0333(15) 0.0277(14) 0.0421(17) -0.0038(13) 0.0018(13) 0.0004(12)
P1C 0.0269(14) 0.0291(15) 0.0420(18) 0.0014(13) 0.0039(13) 0.0001(12)
P2C 0.0328(16) 0.0289(15) 0.0421(17) -0.0030(14) 0.0015(14) -0.0002(13)
C1C 0.045(6) 0.027(5) 0.037(6) 0.005(5) 0.001(6) 0.000(5)
C2C 0.021(6) 0.037(6) 0.062(8) 0.001(6) 0.001(6) -0.005(5)
C3C 0.040(7) 0.043(7) 0.067(9) -0.004(7) -0.004(7) -0.006(6)
C4C 0.051(9) 0.035(7) 0.103(13) 0.014(8) 0.002(9) -0.016(7)
C5C 0.050(8) 0.043(8) 0.065(10) 0.012(7) 0.017(7) -0.004(6)
C6C 0.043(7) 0.045(8) 0.063(9) 0.005(7) 0.016(7) 0.010(6)
C7C 0.042(7) 0.042(7) 0.042(7) 0.002(6) 0.003(6) 0.011(6)
C8C 0.034(6) 0.026(6) 0.050(8) 0.007(5) 0.008(6) -0.005(5)
C9C 0.032(6) 0.037(6) 0.062(8) -0.007(6) -0.010(6) 0.008(5)
C10C 0.046(7) 0.028(6) 0.066(10) -0.002(6) -0.005(7) 0.000(6)
C11C 0.029(6) 0.056(8) 0.063(9) -0.003(7) -0.024(7) -0.004(6)
C12C 0.059(9) 0.074(10) 0.057(9) 0.001(8) -0.012(8) 0.004(8)
C13C 0.027(6) 0.070(9) 0.054(9) -0.003(7) -0.007(6) -0.011(6)
C14C 0.033(6) 0.035(6) 0.048(7) 0.000(6) 0.006(6) 0.004(6)
C15C 0.039(7) 0.031(6) 0.060(8) -0.001(6) 0.003(6) -0.002(5)
C16C 0.044(7) 0.053(8) 0.058(9) -0.003(7) -0.004(7) -0.004(7)
C17C 0.030(7) 0.063(9) 0.065(10) 0.011(8) -0.003(7) 0.008(6)
C18C 0.050(8) 0.054(8) 0.058(9) 0.010(8) 0.008(7) 0.013(7)
C19C 0.036(7) 0.039(7) 0.062(9) 0.003(6) -0.014(6) 0.005(6)
C20C 0.039(7) 0.022(6) 0.048(7) 0.009(5) 0.015(6) 0.002(5)
C21C 0.036(7) 0.033(6) 0.050(8) -0.009(6) -0.005(6) -0.009(5)
C22C 0.034(7) 0.052(8) 0.054(8) 0.008(7) 0.012(6) 0.002(6)
C23C 0.049(8) 0.047(8) 0.055(9) -0.008(7) 0.017(7) 0.000(6)
C24C 0.054(9) 0.068(10) 0.043(8) 0.005(7) -0.011(7) -0.007(7)
C25C 0.044(7) 0.055(8) 0.031(7) -0.002(6) 0.010(6) 0.000(6)
O1 0.033(4) 0.026(4) 0.063(6) 0.012(4) -0.001(4) 0.008(3)
O2 0.040(5) 0.033(5) 0.087(7) 0.020(5) 0.005(5) -0.004(4)
C1 0.069(9) 0.036(7) 0.050(8) 0.013(6) 0.007(7) 0.007(7)
C2 0.038(7) 0.049(8) 0.075(10) 0.016(7) 0.008(7) -0.006(6)
C3 0.042(7) 0.044(7) 0.063(9) 0.011(7) 0.000(7) 0.014(6)
C4 0.072(10) 0.048(8) 0.057(9) -0.008(7) -0.007(8) 0.012(7)
C5 0.106(16) 0.077(13) 0.130(19) 0.029(13) 0.017(14) 0.045(12)
C6 0.107(10) 0.096(10) 0.117(10) -0.006(8) -0.014(8) 0.013(8)
C7 0.109(10) 0.107(10) 0.114(10) 0.005(8) 0.002(8) -0.005(8)
C8 0.091(12) 0.042(8) 0.075(11) -0.006(8) -0.004(10) -0.001(8)
C9 0.074(11) 0.056(9) 0.051(9) 0.005(7) 0.001(8) 0.006(8)
C10 0.050(10) 0.093(14) 0.090(13) -0.001(11) -0.023(9) 0.005(9)
C11 0.046(10) 0.098(16) 0.17(2) 0.034(16) -0.033(12) -0.030(11)
C12 0.094(14) 0.072(12) 0.074(12) 0.015(10) 0.000(11) -0.019(12)
C13 0.15(2) 0.058(11) 0.061(11) 0.020(9) -0.025(12) 0.013(12)
C14 0.068(10) 0.088(12) 0.055(10) 0.016(9) -0.003(8) 0.004(10)
C15 0.103(14) 0.073(12) 0.089(13) -0.002(10) -0.009(11) -0.003(11)
C16 0.123(18) 0.068(12) 0.080(13) 0.024(11) 0.004(13) 0.009(12)
C17 0.076(13) 0.127(18) 0.060(11) -0.002(12) 0.009(10) -0.006(13)
C18 0.086(14) 0.120(18) 0.089(14) -0.010(13) -0.013(12) -0.021(13)
C19 0.087(12) 0.054(9) 0.056(9) 0.006(8) 0.021(9) -0.011(9)
C20 0.095(13) 0.066(11) 0.079(12) -0.025(9) 0.011(10) 0.011(10)
C21 0.076(12) 0.076(12) 0.063(10) 0.013(9) -0.001(9) -0.025(10)
C22 0.13(2) 0.14(2) 0.118(19) 0.025(16) 0.017(16) 0.020(17)
C23 0.107(14) 0.059(10) 0.055(10) -0.010(8) 0.012(10) -0.030(10)
C24 0.057(10) 0.099(13) 0.062(10) 0.010(10) 0.013(9) 0.021(10)
C25 0.087(14) 0.087(14) 0.086(14) 0.035(12) -0.008(11) 0.010(12)
C26 0.060(11) 0.130(19) 0.086(14) 0.065(14) -0.006(10) -0.010(12)
C27 0.102(15) 0.095(14) 0.057(11) 0.022(10) -0.003(11) -0.021(13)
C28 0.074(11) 0.041(8) 0.068(10) 0.010(7) 0.009(9) 0.010(7)
C29 0.146(18) 0.036(8) 0.096(14) 0.002(9) 0.010(13) -0.014(10)

loop_
_atom_type_symbol
_atom_type_description
_atom_type_scat_dispersion_real
_atom_type_scat_dispersion_imag
_atom_type_scat_source
C C 0.0033 0.0016 'International Tables Vol C Tables 4.2.6.8 and 6.1.1.4'
H H 0.0000 0.0000 'International Tables Vol C Tables 4.2.6.8 and 6.1.1.4'
Li Li -0.0003 0.0001 'International Tables Vol C Tables 4.2.6.8 and 6.1.1.4'
O O 0.0106 0.0060 'International Tables Vol C Tables 4.2.6.8 and 6.1.1.4'
P P 0.1023 0.0942 'International Tables Vol C Tables 4.2.6.8 and 6.1.1.4'
S S 0.1246 0.1234 'International Tables Vol C Tables 4.2.6.8 and 6.1.1.4'
U U -9.6767 9.6646 'International Tables Vol C Tables 4.2.6.8 and 6.1.1.4'

loop_
_geom_angle_atom_site_label_1
_geom_angle_atom_site_label_2
_geom_angle_atom_site_label_3
_geom_angle
C1B U C1A 116.8(4)
C1B U C1C 122.1(4)
C1A U C1C 121.1(4)
C1B U S2C 130.8(2)
C1A U S2C 79.1(3)
C1C U S2C 63.4(3)
C1B U S1C 79.4(2)
C1A U S1C 131.4(2)
C1C U S1C 63.3(3)
S2C U S1C 126.68(7)
C1B U S1A 131.7(2)
C1A U S1A 62.9(2)
C1C U S1A 78.1(3)
S2C U S1A 97.37(8)
S1C U S1A 72.49(8)
C1B U S2B 63.4(2)
C1A U S2B 133.7(2)
C1C U S2B 76.9(3)
S2C U S2B 72.50(8)
S1C U S2B 94.89(8)
S1A U S2B 154.99(8)
C1B U S1B 62.6(2)
C1A U S1B 76.7(3)
C1C U S1B 131.4(3)
S2C U S1B 155.76(8)
S1C U S1B 71.69(7)
S1A U S1B 71.62(8)
S2B U S1B 125.82(8)
C1B U S2A 76.5(2)
C1A U S2A 63.2(2)
C1C U S2A 130.6(3)
S2C U S2A 70.60(8)
S1C U S2A 155.81(8)
S1A U S2A 126.05(8)
S2B U S2A 73.12(8)
S1B U S2A 97.95(7)
O1 Li1 S1C 127.7(10)
O1 Li1 S1A 123.3(10)
S1C Li1 S1A 98.0(7)
O1 Li1 S1B 109.0(9)
S1C Li1 S1B 95.7(7)
S1A Li1 S1B 95.7(7)
O2 Li2 S2B 117.4(11)
O2 Li2 S2C 122.2(10)
S2B Li2 S2C 96.6(7)
O2 Li2 S2A 123.0(10)
S2B Li2 S2A 98.2(7)
S2C Li2 S2A 93.4(8)
P1A S1A Li1 113.7(5)
P1A S1A U 80.56(12)
Li1 S1A U 78.1(5)
P2A S2A Li2 117.6(6)
P2A S2A U 80.05(12)
Li2 S2A U 77.3(5)
C1A P1A C8A 117.1(5)
C1A P1A C2A 115.7(6)
C8A P1A C2A 101.0(5)
C1A P1A S1A 104.9(4)
C8A P1A S1A 107.1(5)
C2A P1A S1A 110.9(4)
C1A P2A C20A 117.9(5)
C1A P2A C14A 114.2(5)
C20A P2A C14A 102.4(5)
C1A P2A S2A 105.4(4)
C20A P2A S2A 105.8(4)
C14A P2A S2A 110.9(4)
P1A C1A P2A 139.5(7)
P1A C1A U 110.3(5)
P2A C1A U 110.2(5)
C3A C2A C7A 119.8(11)
C3A C2A P1A 121.1(9)
C7A C2A P1A 119.0(9)
C2A C3A C4A 119.5(11)
C3A C4A C5A 121.9(12)
C6A C5A C4A 117.1(12)
C5A C6A C7A 122.8(12)
C6A C7A C2A 118.7(12)
C13A C8A C9A 118.2(11)
C13A C8A P1A 121.5(10)
C9A C8A P1A 120.3(10)
C8A C9A C10A 120.2(13)
C11A C10A C9A 117.9(13)
C12A C11A C10A 122.1(14)
C11A C12A C13A 118.1(15)
C8A C13A C12A 123.3(14)
C15A C14A C19A 120.3(11)
C15A C14A P2A 119.0(9)
C19A C14A P2A 120.7(9)
C14A C15A C16A 121.3(11)
C15A C16A C17A 119.7(11)
C16A C17A C18A 118.7(12)
C17A C18A C19A 120.0(11)
C14A C19A C18A 119.8(11)
C25A C20A C21A 118.2(11)
C25A C20A P2A 125.6(9)
C21A C20A P2A 116.0(9)
C22A C21A C20A 118.6(12)
C21A C22A C23A 119.7(13)
C24A C23A C22A 124.4(14)
C23A C24A C25A 112.0(14)
C20A C25A C24A 126.9(13)
P1B S1B Li1 119.6(5)
P1B S1B U 80.78(12)
Li1 S1B U 77.1(5)
P2B S2B Li2 114.4(5)
P2B S2B U 80.51(12)
Li2 S2B U 78.1(5)
C1B P1B C2B 115.0(5)
C1B P1B C8B 116.5(5)
C2B P1B C8B 102.7(5)
C1B P1B S1B 105.4(4)
C2B P1B S1B 112.2(4)
C8B P1B S1B 104.7(4)
C1B P2B C20B 113.7(5)
C1B P2B C14B 115.8(6)
C20B P2B C14B 105.0(6)
C1B P2B S2B 106.0(4)
C20B P2B S2B 106.0(4)
C14B P2B S2B 110.0(4)
P1B C1B P2B 138.9(7)
P1B C1B U 111.1(5)
P2B C1B U 109.8(5)
C3B C2B C7B 119.9(11)
C3B C2B P1B 121.1(9)
C7B C2B P1B 119.0(8)
C2B C3B C4B 118.0(12)
C5B C4B C3B 121.4(13)
C4B C5B C6B 120.4(13)
C5B C6B C7B 120.4(12)
C6B C7B C2B 119.9(11)
C13B C8B C9B 121.1(12)
C13B C8B P1B 120.7(9)
C9B C8B P1B 118.2(9)
C8B C9B C10B 119.1(12)
C11B C10B C9B 119.3(12)
C12B C11B C10B 119.4(12)
C11B C12B C13B 119.5(13)
C8B C13B C12B 121.2(13)
C19B C14B C15B 119.8(12)
C19B C14B P2B 122.1(10)
C15B C14B P2B 118.1(10)
C14B C15B C16B 120.1(12)
C17B C16B C15B 119.6(13)
C16B C17B C18B 120.8(12)
C19B C18B C17B 119.6(11)
C14B C19B C18B 120.2(12)
C25B C20B C21B 117.1(12)
C25B C20B P2B 119.5(9)
C21B C20B P2B 123.3(9)
C22B C21B C20B 120.2(13)
C23B C22B C21B 121.8(15)
C22B C23B C24B 120.8(14)
C25B C24B C23B 118.0(13)
C20B C25B C24B 121.7(13)
P1C S1C Li1 115.5(5)
P1C S1C U 81.48(12)
Li1 S1C U 78.3(5)
P2C S2C Li2 115.2(5)
P2C S2C U 81.76(12)
Li2 S2C U 78.7(4)
C1C P1C C8C 117.0(5)
C1C P1C C2C 116.3(6)
C8C P1C C2C 101.2(5)
C1C P1C S1C 105.4(4)
C8C P1C S1C 107.3(4)
C2C P1C S1C 109.3(4)
C1C P2C C20C 116.7(5)
C1C P2C C14C 116.3(6)
C20C P2C C14C 102.6(5)
C1C P2C S2C 105.8(4)
C20C P2C S2C 107.4(4)
C14C P2C S2C 107.5(4)
P2C C1C P1C 141.7(8)
P2C C1C U 108.8(5)
P1C C1C U 109.5(5)
C3C C2C C7C 119.4(12)
C3C C2C P1C 121.2(10)
C7C C2C P1C 119.4(9)
C2C C3C C4C 120.0(14)
C5C C4C C3C 122.3(13)
C4C C5C C6C 118.8(13)
C7C C6C C5C 120.1(13)
C6C C7C C2C 119.4(12)
C13C C8C C9C 117.6(12)
C13C C8C P1C 121.6(9)
C9C C8C P1C 120.6(10)
C10C C9C C8C 121.1(13)
C11C C10C C9C 120.4(13)
C10C C11C C12C 121.5(12)
C13C C12C C11C 117.1(14)
C8C C13C C12C 122.0(12)
C15C C14C C19C 118.1(12)
C15C C14C P2C 122.4(9)
C19C C14C P2C 119.4(10)
C14C C15C C16C 121.6(12)
C15C C16C C17C 117.3(13)
C18C C17C C16C 121.3(13)
C17C C18C C19C 119.5(13)
C18C C19C C14C 122.3(13)
C21C C20C C25C 118.5(11)
C21C C20C P2C 121.6(10)
C25C C20C P2C 119.9(9)
C20C C21C C22C 121.9(12)
C23C C22C C21C 118.1(12)
C24C C23C C22C 120.6(13)
C25C C24C C23C 122.1(13)
C24C C25C C20C 118.6(12)
C1 O1 C3 110.9(9)
C1 O1 Li1 125.6(9)
C3 O1 Li1 121.3(9)
C7 O2 C5 107.6(12)
C7 O2 Li2 137.6(11)
C5 O2 Li2 114.8(12)
O1 C1 C2 107.1(10)
O1 C3 C4 113.3(11)
O2 C5 C6 117.7(15)
O2 C7 C8 112.6(15)
C10 C9 C14 116.8(16)
C10 C9 C15 122.6(16)
C14 C9 C15 120.5(15)
C11 C10 C9 120.1(18)
C10 C11 C12 126.2(19)
C11 C12 C13 116.3(17)
C14 C13 C12 119.2(19)
C13 C14 C9 121.3(17)
C17 C16 C21 116(2)
C17 C16 C22 126(2)
C21 C16 C22 118(2)
C16 C17 C18 124(2)
C17 C18 C19 120(2)
C18 C19 C20 117.2(19)
C21 C20 C19 122.7(18)
C20 C21 C16 119.6(18)
C24 C23 C28 117.0(16)
C24 C23 C29 117.5(16)
C28 C23 C29 125.5(18)
C23 C24 C25 119.2(18)
C24 C25 C26 122.2(18)
C27 C26 C25 113(2)
C26 C27 C28 129(2)
C27 C28 C23 119.6(17)

loop_
_geom_bond_atom_site_label_1
_geom_bond_atom_site_label_2
_geom_bond_distance
U C1B 2.442(11)
U C1A 2.446(11)
U C1C 2.485(12)
U S2C 3.056(3)
U S1C 3.079(3)
U S1A 3.088(3)
U S2B 3.092(3)
U S1B 3.102(3)
U S2A 3.112(3)
U Li1 3.51(2)
U Li2 3.516(19)
Li1 O1 1.90(2)
Li1 S1C 2.414(19)
Li1 S1A 2.42(2)
Li1 S1B 2.47(2)
Li2 O2 1.90(2)
Li2 S2B 2.43(2)
Li2 S2C 2.44(2)
Li2 S2A 2.46(2)
S1A P1A 2.028(4)
S2A P2A 2.037(4)
P1A C1A 1.669(11)
P1A C8A 1.825(12)
P1A C2A 1.839(11)
P2A C1A 1.682(11)
P2A C20A 1.833(11)
P2A C14A 1.842(12)
C2A C3A 1.393(16)
C2A C7A 1.408(16)
C3A C4A 1.392(18)
C4A C5A 1.415(19)
C5A C6A 1.373(18)
C6A C7A 1.405(17)
C8A C13A 1.367(17)
C8A C9A 1.406(17)
C9A C10A 1.412(19)
C10A C11A 1.40(2)
C11A C12A 1.37(2)
C12A C13A 1.37(2)
C14A C15A 1.342(16)
C14A C19A 1.379(16)
C15A C16A 1.386(16)
C16A C17A 1.393(18)
C17A C18A 1.395(17)
C18A C19A 1.392(16)
C20A C25A 1.324(16)
C20A C21A 1.455(17)
C21A C22A 1.410(18)
C22A C23A 1.404(19)
C23A C24A 1.403(19)
C24A C25A 1.470(18)
S1B P1B 2.012(4)
S2B P2B 2.018(4)
P1B C1B 1.667(10)
P1B C2B 1.831(12)
P1B C8B 1.883(11)
P2B C1B 1.680(11)
P2B C20B 1.796(12)
P2B C14B 1.836(13)
C2B C3B 1.389(16)
C2B C7B 1.406(16)
C3B C4B 1.415(17)
C4B C5B 1.357(18)
C5B C6B 1.368(18)
C6B C7B 1.382(16)
C8B C13B 1.321(17)
C8B C9B 1.359(16)
C9B C10B 1.408(17)
C10B C11B 1.390(18)
C11B C12B 1.353(18)
C12B C13B 1.399(17)
C14B C19B 1.370(17)
C14B C15B 1.393(17)
C15B C16B 1.399(17)
C16B C17B 1.337(17)
C17B C18B 1.412(18)
C18B C19B 1.370(17)
C20B C25B 1.396(16)
C20B C21B 1.448(16)
C21B C22B 1.369(19)
C22B C23B 1.35(2)
C23B C24B 1.42(2)
C24B C25B 1.410(17)
S1C P1C 2.039(4)
S2C P2C 2.018(4)
P1C C1C 1.679(12)
P1C C8C 1.817(12)
P1C C2C 1.826(12)
P2C C1C 1.672(11)
P2C C20C 1.824(12)
P2C C14C 1.837(13)
C2C C3C 1.385(16)
C2C C7C 1.432(17)
C3C C4C 1.384(19)
C4C C5C 1.37(2)
C5C C6C 1.421(18)
C6C C7C 1.395(17)
C8C C13C 1.371(17)
C8C C9C 1.412(16)
C9C C10C 1.370(17)
C10C C11C 1.329(19)
C11C C12C 1.419(19)
C12C C13C 1.399(18)
C14C C15C 1.373(17)
C14C C19C 1.372(17)
C15C C16C 1.388(18)
C16C C17C 1.412(19)
C17C C18C 1.342(19)
C18C C19C 1.362(18)
C20C C21C 1.357(16)
C20C C25C 1.445(17)
C21C C22C 1.422(17)
C22C C23C 1.380(19)
C23C C24C 1.366(18)
C24C C25C 1.367(17)
O1 C1 1.436(15)
O1 C3 1.466(14)
O2 C7 1.40(2)
O2 C5 1.47(2)
C1 C2 1.529(18)
C3 C4 1.483(18)
C5 C6 1.50(3)
C7 C8 1.507(10)
C9 C10 1.32(2)
C9 C14 1.42(2)
C9 C15 1.52(2)
C10 C11 1.33(2)
C11 C12 1.31(3)
C12 C13 1.39(3)
C13 C14 1.35(2)
C16 C17 1.37(3)
C16 C21 1.41(3)
C16 C22 1.49(3)
C17 C18 1.37(3)
C18 C19 1.39(2)
C19 C20 1.39(2)
C20 C21 1.39(2)
C23 C24 1.40(2)
C23 C28 1.42(2)
C23 C29 1.47(2)
C24 C25 1.41(2)
C25 C26 1.46(3)
C26 C27 1.30(2)
C27 C28 1.34(2)
